data_1575630
loop_
_publ_author_name
'Mitchell, Aaron A.'
'Heine, Paul A.'
'Chang, Joseph'
'De Paolis, Adam'
'Patrick, Brian O.'
'Gates, Derek P.'

_publ_section_title
;
 Phospha-Peterson reactions with esters and thioesters: isolation of
 phosphaalkenes bearing C-heteroatom substituents.
;
_journal_issue 38
_journal_name_full 'Dalton transactions (Cambridge, England : 2003)'
_journal_page_first 14277
_journal_page_last 14285
_journal_paper_doi 10.1039/d5dt01781e
_journal_volume 54
_journal_year 2025
_chemical_formula_moiety 'C15 H21 P S'
_chemical_formula_sum 'C15 H21 P S'
_chemical_formula_weight 264.35
_space_group_crystal_system monoclinic
_space_group_IT_number 15
_space_group_name_Hall '-C 2yc'
_space_group_name_H-M_alt 'C 1 2/c 1'
_atom_sites_solution_hydrogens geom
_audit_creation_date 2025-07-24
_audit_creation_method
;
Olex2 1.5
(compiled 2025.07.13 svn.rb7424aed for OlexSys, GUI svn.r7311)
;
_audit_update_record
;
2025-07-24 deposited with the CCDC.	2025-09-05 downloaded from the CCDC.
;
_cell_angle_alpha 90
_cell_angle_beta 110.283(14)
_cell_angle_gamma 90
_cell_formula_units_Z 8
_cell_length_a 24.439(14)
_cell_length_b 8.332(5)
_cell_length_c 15.055(9)
_cell_measurement_reflns_used 9926
_cell_measurement_temperature 100.15
_cell_measurement_theta_max 30.479
_cell_measurement_theta_min 2.601
_cell_volume 2875(3)
_computing_cell_refinement 'SAINT V8.40B (?, 2016)'
_computing_data_reduction 'SAINT V8.40B (?, 2016)'
_computing_molecular_graphics 'Olex2 1.5 (Dolomanov et al., 2009)'
_computing_publication_material 'Olex2 1.5 (Dolomanov et al., 2009)'
_computing_structure_refinement 'XL  (Sheldrick, 2008)'
_computing_structure_solution 'XS  (Sheldrick, 2008)'
_diffrn_ambient_temperature 100.15
_diffrn_measured_fraction_theta_full 1.000
_diffrn_measured_fraction_theta_max 0.999
_diffrn_measurement_device_type 'Bruker APEX-II CCD'
_diffrn_measurement_method '\f and \w scans'
_diffrn_radiation_type MoK\a
_diffrn_radiation_wavelength 0.71073
_diffrn_reflns_av_R_equivalents 0.0225
_diffrn_reflns_av_unetI/netI 0.0183
_diffrn_reflns_Laue_measured_fraction_full 1.000
_diffrn_reflns_Laue_measured_fraction_max 0.999
_diffrn_reflns_limit_h_max 34
_diffrn_reflns_limit_h_min -29
_diffrn_reflns_limit_k_max 11
_diffrn_reflns_limit_k_min -11
_diffrn_reflns_limit_l_max 21
_diffrn_reflns_limit_l_min -21
_diffrn_reflns_number 25186
_diffrn_reflns_point_group_measured_fraction_full 1.000
_diffrn_reflns_point_group_measured_fraction_max 0.999
_diffrn_reflns_theta_full 25.242
_diffrn_reflns_theta_max 30.516
_diffrn_reflns_theta_min 1.777
_exptl_absorpt_coefficient_mu 0.314
_exptl_absorpt_correction_T_max 0.9706
_exptl_absorpt_correction_T_min 0.9111
_exptl_absorpt_correction_type multi-scan
_exptl_absorpt_process_details
;
SADABS-2016/2 (Bruker,2016/2) was used for absorption correction.
wR2(int) was 0.0439 before and 0.0375 after correction.
The Ratio of minimum to maximum transmission is 0.9383.
The \l/2 correction factor is Not present.
;
_exptl_crystal_colour 'clear colourless'
_exptl_crystal_colour_lustre clear
_exptl_crystal_colour_primary colourless
_exptl_crystal_density_diffrn 1.221
_exptl_crystal_description blade
_exptl_crystal_F_000 1136
_exptl_crystal_recrystallization_method 'Re-crystallisation from solvent'
_exptl_crystal_size_max 0.46
_exptl_crystal_size_mid 0.2
_exptl_crystal_size_min 0.095
_refine_diff_density_max 0.589
_refine_diff_density_min -0.283
_refine_diff_density_rms 0.056
_refine_ls_extinction_method none
_refine_ls_goodness_of_fit_ref 1.041
_refine_ls_hydrogen_treatment constr
_refine_ls_matrix_type full
_refine_ls_number_parameters 157
_refine_ls_number_reflns 4393
_refine_ls_number_restraints 0
_refine_ls_restrained_S_all 1.041
_refine_ls_R_factor_all 0.0397
_refine_ls_R_factor_gt 0.0326
_refine_ls_shift/su_max 0.001
_refine_ls_shift/su_mean 0.000
_refine_ls_structure_factor_coef Fsqd
_refine_ls_weighting_details 'w=1/[\s^2^(Fo^2^)+(0.0386P)^2^+3.1621P] where P=(Fo^2^+2Fc^2^)/3'
_refine_ls_weighting_scheme calc
_refine_ls_wR_factor_gt 0.0837
_refine_ls_wR_factor_ref 0.0885
_reflns_Friedel_coverage 0.000
_reflns_number_gt 3811
_reflns_number_total 4393
_reflns_threshold_expression 'I > 2\s(I)'
_cod_data_source_file d5dt01781e2.cif
_cod_data_source_block dg661_a
_cod_depositor_comments 'Adding full bibliography for 1575627--1575631.cif.'
_cod_database_code 1575630
_shelx_shelxl_version_number 2018/3
_shelx_space_group_comment
;
The symmetry employed for this shelxl refinement is uniquely defined
by the following loop, which should always be used as a source of
symmetry information in preference to the above space-group names.
They are only intended as comments.
;
_shelx_estimated_absorpt_t_max 0.971
_shelx_estimated_absorpt_t_min 0.869
_olex2_refinement_description
;
1. Fixed Uiso
 At 1.2 times of:
  All C(H) groups, All C(H,H) groups
 At 1.5 times of:
  All C(H,H,H) groups
2.a Secondary CH2 refined with riding coordinates:
 C2(H2A,H2B), C6(H6A,H6B), C3(H3A,H3B), C4(H4A,H4B), C5(H5A,H5B)
2.b Aromatic/amide H refined with riding coordinates:
 C11(H11), C9(H9)
2.c Idealised Me refined as rotating group:
 C14(H14A,H14B,H14C), C15(H15A,H15B,H15C), C13(H13A,H13B,H13C)
;
_olex2_submission_special_instructions 'No special instructions were received'

loop_
_space_group_symop_operation_xyz
'x, y, z'
'-x, y, -z+1/2'
'x+1/2, y+1/2, z'
'-x+1/2, y+1/2, -z+1/2'
'-x, -y, -z'
'x, -y, z-1/2'
'-x+1/2, -y+1/2, -z'
'x+1/2, -y+1/2, z-1/2'

loop_
_atom_site_label
_atom_site_type_symbol
_atom_site_fract_x
_atom_site_fract_y
_atom_site_fract_z
_atom_site_U_iso_or_equiv
_atom_site_adp_type
_atom_site_occupancy
_atom_site_site_symmetry_order
_atom_site_calc_flag
_atom_site_refinement_flags_posn
_atom_site_refinement_flags_adp
_atom_site_refinement_flags_occupancy
_atom_site_disorder_assembly
_atom_site_disorder_group
S1 S 0.28714(2) 0.45370(4) 0.27602(2) 0.02103(8) Uani 1 1 d . . . . .
P1 P 0.40836(2) 0.56015(4) 0.29694(2) 0.01941(8) Uani 1 1 d . . . . .
C12 C 0.42751(4) 0.46067(13) 0.48455(7) 0.01416(19) Uani 1 1 d . . . . .
C7 C 0.41669(5) 0.41146(14) 0.39068(7) 0.01471(19) Uani 1 1 d . . . . .
C11 C 0.43711(5) 0.34488(14) 0.55520(7) 0.0152(2) Uani 1 1 d . . . . .
H11 H 0.444410 0.378508 0.618569 0.018 Uiso 1 1 calc R U . . .
C10 C 0.43632(5) 0.18182(14) 0.53565(7) 0.0157(2) Uani 1 1 d . . . . .
C8 C 0.41694(5) 0.24623(14) 0.37006(7) 0.0162(2) Uani 1 1 d . . . . .
C9 C 0.42647(5) 0.13467(14) 0.44251(8) 0.0168(2) Uani 1 1 d . . . . .
H9 H 0.426262 0.023556 0.428228 0.020 Uiso 1 1 calc R U . . .
C1 C 0.33560(5) 0.56125(13) 0.23769(8) 0.0157(2) Uani 1 1 d . . . . .
C2 C 0.31347(5) 0.65581(14) 0.14616(7) 0.0177(2) Uani 1 1 d . . . . .
H2A H 0.344837 0.727984 0.142658 0.021 Uiso 1 1 calc R U . . .
H2B H 0.280283 0.723545 0.146596 0.021 Uiso 1 1 calc R U . . .
C14 C 0.44527(6) 0.05892(15) 0.61253(9) 0.0233(2) Uani 1 1 d . . . . .
H14A H 0.458733 0.112332 0.674359 0.035 Uiso 1 1 calc R U . . .
H14B H 0.474557 -0.019341 0.609718 0.035 Uiso 1 1 calc R U . . .
H14C H 0.408341 0.003669 0.603625 0.035 Uiso 1 1 calc R U . . .
C15 C 0.42850(5) 0.63508(14) 0.51036(9) 0.0206(2) Uani 1 1 d . . . . .
H15A H 0.457837 0.691238 0.491141 0.031 Uiso 1 1 calc R U . . .
H15B H 0.438287 0.645359 0.578975 0.031 Uiso 1 1 calc R U . . .
H15C H 0.390031 0.682438 0.477797 0.031 Uiso 1 1 calc R U . . .
C6 C 0.21628(5) 0.47643(16) 0.18415(10) 0.0246(3) Uani 1 1 d . . . . .
H6A H 0.186504 0.429867 0.207457 0.030 Uiso 1 1 calc R U . . .
H6B H 0.207820 0.592528 0.173874 0.030 Uiso 1 1 calc R U . . .
C3 C 0.29359(6) 0.54779(16) 0.05742(8) 0.0236(2) Uani 1 1 d . . . . .
H3A H 0.302119 0.603589 0.005637 0.028 Uiso 1 1 calc R U . . .
H3B H 0.316936 0.447847 0.071601 0.028 Uiso 1 1 calc R U . . .
C13 C 0.40729(6) 0.18702(17) 0.27116(8) 0.0246(3) Uani 1 1 d . . . . .
H13A H 0.368563 0.220431 0.228913 0.037 Uiso 1 1 calc R U . . .
H13B H 0.409892 0.069631 0.271529 0.037 Uiso 1 1 calc R U . . .
H13C H 0.437137 0.232515 0.248741 0.037 Uiso 1 1 calc R U . . .
C4 C 0.22928(6) 0.50330(18) 0.02275(9) 0.0283(3) Uani 1 1 d . . . . .
H4A H 0.220012 0.445842 -0.038272 0.034 Uiso 1 1 calc R U . . .
H4B H 0.206159 0.603659 0.010142 0.034 Uiso 1 1 calc R U . . .
C5 C 0.20940(6) 0.39986(17) 0.08914(10) 0.0309(3) Uani 1 1 d . . . . .
H5A H 0.167788 0.372343 0.056948 0.037 Uiso 1 1 calc R U . . .
H5B H 0.231841 0.298348 0.100829 0.037 Uiso 1 1 calc R U . . .

loop_
_atom_site_aniso_label
_atom_site_aniso_U_11
_atom_site_aniso_U_22
_atom_site_aniso_U_33
_atom_site_aniso_U_23
_atom_site_aniso_U_13
_atom_site_aniso_U_12
S1 0.01584(13) 0.02468(15) 0.02298(14) 0.00917(11) 0.00724(10) 0.00026(10)
P1 0.01443(14) 0.02622(16) 0.01594(14) 0.00795(11) 0.00320(10) -0.00221(11)
C12 0.0110(4) 0.0171(5) 0.0147(4) 0.0001(4) 0.0049(3) 0.0011(4)
C7 0.0124(4) 0.0196(5) 0.0119(4) 0.0032(4) 0.0040(3) 0.0010(4)
C11 0.0142(4) 0.0205(5) 0.0116(4) 0.0001(4) 0.0053(4) 0.0009(4)
C10 0.0139(5) 0.0196(5) 0.0138(4) 0.0032(4) 0.0051(4) 0.0015(4)
C8 0.0149(5) 0.0215(5) 0.0120(4) -0.0011(4) 0.0044(4) 0.0006(4)
C9 0.0170(5) 0.0168(5) 0.0167(5) -0.0006(4) 0.0058(4) 0.0009(4)
C1 0.0159(5) 0.0167(5) 0.0146(4) 0.0022(4) 0.0054(4) -0.0001(4)
C2 0.0168(5) 0.0214(5) 0.0135(4) 0.0042(4) 0.0034(4) 0.0006(4)
C14 0.0277(6) 0.0235(6) 0.0192(5) 0.0083(4) 0.0086(5) 0.0035(5)
C15 0.0204(5) 0.0170(5) 0.0255(5) -0.0016(4) 0.0093(4) 0.0021(4)
C6 0.0136(5) 0.0246(6) 0.0335(6) 0.0087(5) 0.0054(4) 0.0003(4)
C3 0.0256(6) 0.0281(6) 0.0153(5) 0.0008(4) 0.0050(4) 0.0049(5)
C13 0.0302(6) 0.0295(6) 0.0138(5) -0.0038(4) 0.0074(4) 0.0027(5)
C4 0.0272(6) 0.0282(7) 0.0212(6) -0.0040(5) -0.0021(5) 0.0010(5)
C5 0.0248(6) 0.0215(6) 0.0374(7) -0.0014(5) -0.0007(5) -0.0053(5)

loop_
_atom_type_symbol
_atom_type_description
_atom_type_scat_dispersion_real
_atom_type_scat_dispersion_imag
_atom_type_scat_source
C C 0.0033 0.0016 'International Tables Vol C Tables 4.2.6.8 and 6.1.1.4'
H H 0.0000 0.0000 'International Tables Vol C Tables 4.2.6.8 and 6.1.1.4'
P P 0.1023 0.0942 'International Tables Vol C Tables 4.2.6.8 and 6.1.1.4'
S S 0.1246 0.1234 'International Tables Vol C Tables 4.2.6.8 and 6.1.1.4'

loop_
_geom_angle_atom_site_label_1
_geom_angle_atom_site_label_2
_geom_angle_atom_site_label_3
_geom_angle
_geom_angle_site_symmetry_1
_geom_angle_site_symmetry_3
_geom_angle_publ_flag
C1 S1 C6 105.89(7) . . ?
C1 P1 C7 103.02(5) . . ?
C7 C12 C15 121.52(10) . . ?
C11 C12 C7 119.23(11) . . ?
C11 C12 C15 119.25(10) . . ?
C12 C7 P1 120.54(9) . . ?
C12 C7 C8 119.46(10) . . ?
C8 C7 P1 119.80(9) . . ?
C12 C11 H11 119.0 . . ?
C10 C11 C12 121.93(10) . . ?
C10 C11 H11 119.0 . . ?
C11 C10 C9 118.27(10) . . ?
C11 C10 C14 121.02(10) . . ?
C9 C10 C14 120.70(11) . . ?
C7 C8 C13 121.68(10) . . ?
C9 C8 C7 119.47(10) . . ?
C9 C8 C13 118.85(11) . . ?
C10 C9 H9 119.2 . . ?
C8 C9 C10 121.62(11) . . ?
C8 C9 H9 119.2 . . ?
P1 C1 S1 122.40(7) . . ?
C2 C1 S1 120.09(9) . . ?
C2 C1 P1 117.47(8) . . ?
C1 C2 H2A 109.0 . . ?
C1 C2 H2B 109.0 . . ?
C1 C2 C3 112.97(11) . . ?
H2A C2 H2B 107.8 . . ?
C3 C2 H2A 109.0 . . ?
C3 C2 H2B 109.0 . . ?
C10 C14 H14A 109.5 . . ?
C10 C14 H14B 109.5 . . ?
C10 C14 H14C 109.5 . . ?
H14A C14 H14B 109.5 . . ?
H14A C14 H14C 109.5 . . ?
H14B C14 H14C 109.5 . . ?
C12 C15 H15A 109.5 . . ?
C12 C15 H15B 109.5 . . ?
C12 C15 H15C 109.5 . . ?
H15A C15 H15B 109.5 . . ?
H15A C15 H15C 109.5 . . ?
H15B C15 H15C 109.5 . . ?
S1 C6 H6A 108.3 . . ?
S1 C6 H6B 108.3 . . ?
H6A C6 H6B 107.4 . . ?
C5 C6 S1 116.00(10) . . ?
C5 C6 H6A 108.3 . . ?
C5 C6 H6B 108.3 . . ?
C2 C3 H3A 108.6 . . ?
C2 C3 H3B 108.6 . . ?
H3A C3 H3B 107.6 . . ?
C4 C3 C2 114.67(10) . . ?
C4 C3 H3A 108.6 . . ?
C4 C3 H3B 108.6 . . ?
C8 C13 H13A 109.5 . . ?
C8 C13 H13B 109.5 . . ?
C8 C13 H13C 109.5 . . ?
H13A C13 H13B 109.5 . . ?
H13A C13 H13C 109.5 . . ?
H13B C13 H13C 109.5 . . ?
C3 C4 H4A 108.3 . . ?
C3 C4 H4B 108.3 . . ?
C3 C4 C5 116.11(11) . . ?
H4A C4 H4B 107.4 . . ?
C5 C4 H4A 108.3 . . ?
C5 C4 H4B 108.3 . . ?
C6 C5 C4 115.08(12) . . ?
C6 C5 H5A 108.5 . . ?
C6 C5 H5B 108.5 . . ?
C4 C5 H5A 108.5 . . ?
C4 C5 H5B 108.5 . . ?
H5A C5 H5B 107.5 . . ?

loop_
_geom_bond_atom_site_label_1
_geom_bond_atom_site_label_2
_geom_bond_distance
_geom_bond_site_symmetry_2
_geom_bond_publ_flag
S1 C1 1.7357(13) . ?
S1 C6 1.8132(15) . ?
P1 C7 1.8354(13) . ?
P1 C1 1.6906(15) . ?
C12 C7 1.4057(16) . ?
C12 C11 1.3943(16) . ?
C12 C15 1.5022(18) . ?
C7 C8 1.4117(18) . ?
C11 H11 0.9500 . ?
C11 C10 1.3887(18) . ?
C10 C9 1.3943(17) . ?
C10 C14 1.5035(17) . ?
C8 C9 1.3899(16) . ?
C8 C13 1.5075(17) . ?
C9 H9 0.9500 . ?
C1 C2 1.5150(16) . ?
C2 H2A 0.9900 . ?
C2 H2B 0.9900 . ?
C2 C3 1.5429(18) . ?
C14 H14A 0.9800 . ?
C14 H14B 0.9800 . ?
C14 H14C 0.9800 . ?
C15 H15A 0.9800 . ?
C15 H15B 0.9800 . ?
C15 H15C 0.9800 . ?
C6 H6A 0.9900 . ?
C6 H6B 0.9900 . ?
C6 C5 1.521(2) . ?
C3 H3A 0.9900 . ?
C3 H3B 0.9900 . ?
C3 C4 1.520(2) . ?
C13 H13A 0.9800 . ?
C13 H13B 0.9800 . ?
C13 H13C 0.9800 . ?
C4 H4A 0.9900 . ?
C4 H4B 0.9900 . ?
C4 C5 1.521(2) . ?
C5 H5A 0.9900 . ?
C5 H5B 0.9900 . ?

loop_
_geom_torsion_atom_site_label_1
_geom_torsion_atom_site_label_2
_geom_torsion_atom_site_label_3
_geom_torsion_atom_site_label_4
_geom_torsion
_geom_torsion_site_symmetry_1
_geom_torsion_site_symmetry_2
_geom_torsion_site_symmetry_3
_geom_torsion_site_symmetry_4
_geom_torsion_publ_flag
S1 C1 C2 C3 -71.32(12) . . . . ?
S1 C6 C5 C4 -85.52(14) . . . . ?
P1 C7 C8 C9 176.48(8) . . . . ?
P1 C7 C8 C13 -3.33(15) . . . . ?
P1 C1 C2 C3 106.47(10) . . . . ?
C12 C7 C8 C9 1.57(16) . . . . ?
C12 C7 C8 C13 -178.25(10) . . . . ?
C12 C11 C10 C9 1.01(16) . . . . ?
C12 C11 C10 C14 -178.42(10) . . . . ?
C7 P1 C1 S1 5.80(9) . . . . ?
C7 P1 C1 C2 -171.93(8) . . . . ?
C7 C12 C11 C10 0.00(16) . . . . ?
C7 C8 C9 C10 -0.55(17) . . . . ?
C11 C12 C7 P1 -176.18(8) . . . . ?
C11 C12 C7 C8 -1.30(15) . . . . ?
C11 C10 C9 C8 -0.73(16) . . . . ?
C1 S1 C6 C5 66.08(11) . . . . ?
C1 P1 C7 C12 -104.58(9) . . . . ?
C1 P1 C7 C8 80.56(10) . . . . ?
C1 C2 C3 C4 91.60(13) . . . . ?
C2 C3 C4 C5 -64.93(16) . . . . ?
C14 C10 C9 C8 178.70(11) . . . . ?
C15 C12 C7 P1 4.30(14) . . . . ?
C15 C12 C7 C8 179.18(10) . . . . ?
C15 C12 C11 C10 179.54(10) . . . . ?
C6 S1 C1 P1 -174.40(8) . . . . ?
C6 S1 C1 C2 3.27(11) . . . . ?
C3 C4 C5 C6 62.49(16) . . . . ?
C13 C8 C9 C10 179.27(10) . . . . ?
